data_2001511
loop_
_publ_author_name
'Therrien, B.'
'Beauchamp, A. L.'

_publ_section_title
;
 Structures of hexachloroniobate(V) salts of the
 1-methylimidazole/1-methylimidazolium and 2-methylimidazolium cations
;
_journal_issue 7
_journal_name_full 'Acta Crystallographica Section C'
_journal_page_first 1303
_journal_page_last 1307
_journal_paper_doi 10.1107/S0108270192012952
_journal_volume 49
_journal_year 1993
_chemical_formula_sum 'C4 H7 Cl6 N2 Nb'
_chemical_formula_weight 388.74
_symmetry_cell_setting monoclinic
_symmetry_space_group_name_Hall '-C 2yc'
_symmetry_space_group_name_H-M 'C 1 2/c 1'
_cell_angle_alpha 90
_cell_angle_beta 99.41(2)
_cell_angle_gamma 90
_cell_formula_units_Z 8
_cell_length_a 21.430(10)
_cell_length_b 6.851(2)
_cell_length_c 17.650(10)
_cell_measurement_reflns_used 19
_cell_measurement_temperature 200
_cell_measurement_theta_max 10
_cell_measurement_theta_min 7
_cell_volume 2556(2)
_diffrn_measurement_device 'Enraf-Nonius CAD-4'
_diffrn_measurement_method \w/2\q
_diffrn_radiation_type 'Mo K\=\a'
_diffrn_radiation_wavelength 0.71069
_diffrn_reflns_av_R_equivalents 0.022
_diffrn_reflns_limit_h_max 25
_diffrn_reflns_limit_h_min 0
_diffrn_reflns_limit_k_max 8
_diffrn_reflns_limit_k_min -8
_diffrn_reflns_limit_l_max 21
_diffrn_reflns_limit_l_min -21
_diffrn_reflns_number 4266_(hkl,_h+k_=_2n)
_diffrn_reflns_theta_max 25
_diffrn_standards_decay_% 0.7
_diffrn_standards_interval_time 60
_diffrn_standards_number 5
_exptl_absorpt_coefficient_mu 2.132
_exptl_crystal_colour brown
_exptl_crystal_density_diffrn 2.02
_exptl_crystal_description 'approximately spherical'
_exptl_crystal_size_rad 0.17
_refine_diff_density_max 0.39
_refine_diff_density_min -0.39
_refine_ls_goodness_of_fit_obs 1.16
_refine_ls_hydrogen_treatment 'H atoms fixed'
_refine_ls_number_parameters 120
_refine_ls_number_reflns 1695
_refine_ls_R_factor_obs 0.030
_refine_ls_shift/esd_max 0.01
_refine_ls_structure_factor_coef F
_refine_ls_weighting_details 'w = 1/[\s^2^(F)+0.0001F^2^]'
_refine_ls_weighting_scheme calc
_refine_ls_wR_factor_obs 0.038
_reflns_number_observed 1695
_reflns_number_total 2451
_reflns_observed_criterion I>=3\s(I)
_cod_data_source_file cd1013.cif
_cod_data_source_block cd1013_structure_2_of_2
_cod_depositor_comments
;
The following automatic conversions were performed:

'_refine_ls_weighting_scheme' value 'w = 1/[\s^2^(F)+0.0001F^2^]' was
changed to 'calc'. New tag '_refine_ls_weighting_details' was
created. The value of the new tag was set to 'w =
1/[\s^2^(F)+0.0001F^2^]'.

Automatic conversion script
Id: cif_fix_values 3143 2015-03-26 13:38:13Z robertas 
;
_cod_original_cell_volume 2555(2)
_cod_original_formula_sum 'C4 H7 Cl6 N2 Nb  '
_cod_database_code 2001511

loop_
_atom_site_label
_atom_site_fract_x
_atom_site_fract_y
_atom_site_fract_z
_atom_site_U_iso_or_equiv
Nb(1) 0 .33780(10) .2500 .028
Nb(2) .2500 .2500 0 .020
Cl(1) .06660(10) .3302(2) .15690(10) .036
Cl(2) -.06410(10) .5737(2) .18170(10) .036
Cl(3) .06170(10) .0877(2) .31940(10) .051
Cl(4) .14340(10) .1780(2) .00020(10) .036
Cl(5) .28020(10) -.0459(2) .06470(10) .029
Cl(6) .25470(10) .4106(2) .11830(10) .041
N(1) .3688(2) .2153(6) .4371(2) .028
N(3) .4418(2) .3341(7) .3842(3) .036
C(2) .3804(2) .2993(7) .3731(3) .027
C(4) .4695(3) .2704(8) .4543(3) .040
C(5) .4243(2) .1959(8) .4882(3) .035
C(6) .3335(3) .3461(9) .3041(3) .047
H(1) .351 .165 .468 ?
H(3) .460 .386 .354 ?
H(4) .511 .277 .474 ?
H(5) .429 .143 .535 ?
H(61) .287 .300 .312 ?
H(62) .346 .271 .255 ?
H(63) .333 .502 .294 ?

loop_
_geom_angle_atom_site_label_1
_geom_angle_atom_site_label_2
_geom_angle_atom_site_label_3
_geom_angle
_geom_angle_publ_flag
Cl(1) Nb(1) Cl(2) 91.56(6) yes
Cl(1) Nb(1) Cl(3) 89.66(6) yes
Cl(1) Nb(1) Cl(1ii) 177.46(6) yes
Cl(1) Nb(1) Cl(2ii) 90.18(6) yes
Cl(1) Nb(1) Cl(3ii) 88.51(6) yes
Cl(2) Nb(1) Cl(3) 177.55(6) yes
Cl(2) Nb(1) Cl(2ii) 91.98(6) yes
Cl(2) Nb(1) Cl(3ii) 90.12(6) yes
Cl(3) Nb(1) Cl(3ii) 87.80(6) yes
Cl(4) Nb(2) Cl(5) 90.50(6) yes
Cl(4) Nb(2) Cl(6) 89.85(6) yes
Cl(4) Nb(2) Cl(5iii) 89.50(6) yes
Cl(4) Nb(2) Cl(6iii) 90.15(6) yes
Cl(5) Nb(2) Cl(6) 90.21(6) yes
Cl(5) Nb(2) Cl(6iii) 98.79(6) yes
C(2) N(1) C(5) 109.7(4) yes
N(1) C(2) N(3) 105.8(4) yes
C(2) N(3) C(4) 110.8(5) yes
N(3) C(4) C(5) 107.1(5) yes
C(4) C(5) N(1) 106.6(5) yes
N(1) C(2) C(6) 126.7(4) yes
N(3) C(2) C(6) 127.5(5) yes

loop_
_geom_bond_atom_site_label_1
_geom_bond_atom_site_label_2
_geom_bond_distance
_geom_bond_publ_flag
Nb(1) Cl(1) 2.347(2) yes
Nb(1) Cl(2) 2.326(2) yes
Nb(1) Cl(3) 2.378(2) yes
Nb(2) Cl(4) 2.338(2) yes
Nb(2) Cl(5) 2.365(2) yes
Nb(2) Cl(6) 2.348(2) yes
N(1) C(2) 1.327(6) yes
N(1) C(5) 1.377(7) yes
C(2) N(3) 1.320(6) yes
N(3) C(4) 1.354(8) yes
C(4) C(5) 1.322(9) yes
C(2) C(6) 1.482(7) yes
